data_4103765
loop_
_publ_author_name
'Zhong Li'
'Frank W. Fowler'
'Joseph W. Lauher'

_publ_section_title
;
 Weak Interactions Dominating the Supramolecular Self-Assembly in a Salt:
 A Designed Single-Crystal-to-Single-Crystal Topochemical Polymerization
 of a Terminal Aryldiacetylene
;
_journal_name_full 'Journal of the American Chemical Society'
_journal_page_first 634
_journal_page_last 643
_journal_paper_doi 10.1021/ja806663h
_journal_volume 131
_journal_year 2009
_chemical_formula_sum 'C28 H30 N4 O8'
_chemical_formula_weight 550.60
_chemical_name_common '(diethynylbenzylNH3)2og   hydrate'
_space_group_IT_number 14
_symmetry_space_group_name_Hall '-P 2ybc'
_symmetry_space_group_name_H-M 'P 1 21/c 1'
_atom_sites_solution_hydrogens geom
_atom_sites_solution_primary direct
_atom_sites_solution_secondary difmap
_audit_creation_method SHELXL-97
_cell_angle_alpha 90.00
_cell_angle_beta 100.914(12)
_cell_angle_gamma 90.00
_cell_formula_units_Z 2
_cell_length_a 15.822(15)
_cell_length_b 9.289(8)
_cell_length_c 9.526(9)
_cell_measurement_temperature 273(2)
_cell_volume 1375(2)
_computing_structure_refinement 'SHELXL-97 (Sheldrick, 1997)'
_computing_structure_solution 'SHELXS-97 (Sheldrick, 1990)'
_diffrn_ambient_temperature 273(2)
_diffrn_measured_fraction_theta_full 0.893
_diffrn_measured_fraction_theta_max 0.893
_diffrn_radiation_monochromator graphite
_diffrn_radiation_source 'fine-focus sealed tube'
_diffrn_radiation_type MoK\a
_diffrn_radiation_wavelength 0.71073
_diffrn_reflns_av_R_equivalents 0.0862
_diffrn_reflns_av_sigmaI/netI 0.7183
_diffrn_reflns_limit_h_max 19
_diffrn_reflns_limit_h_min -20
_diffrn_reflns_limit_k_max 11
_diffrn_reflns_limit_k_min -8
_diffrn_reflns_limit_l_max 12
_diffrn_reflns_limit_l_min -11
_diffrn_reflns_number 7907
_diffrn_reflns_theta_full 28.39
_diffrn_reflns_theta_max 28.39
_diffrn_reflns_theta_min 1.31
_exptl_absorpt_coefficient_mu 0.099
_exptl_absorpt_correction_type none
_exptl_crystal_density_diffrn 1.330
_exptl_crystal_density_method 'not measured'
_exptl_crystal_F_000 580
_exptl_crystal_size_max .15
_exptl_crystal_size_mid .10
_exptl_crystal_size_min .05
_refine_diff_density_max 0.358
_refine_diff_density_min -0.299
_refine_diff_density_rms 0.079
_refine_ls_extinction_method none
_refine_ls_goodness_of_fit_ref 0.867
_refine_ls_hydrogen_treatment constr
_refine_ls_matrix_type full
_refine_ls_number_parameters 186
_refine_ls_number_reflns 3083
_refine_ls_number_restraints 0
_refine_ls_restrained_S_all 0.867
_refine_ls_R_factor_all 0.4409
_refine_ls_R_factor_gt 0.0791
_refine_ls_shift/su_max 0.032
_refine_ls_shift/su_mean 0.006
_refine_ls_structure_factor_coef Fsqd
_refine_ls_weighting_details 'calc w=1/[\s^2^(Fo^2^)+(0.1229P)^2^+0.0000P] where P=(Fo^2^+2Fc^2^)/3'
_refine_ls_weighting_scheme calc
_refine_ls_wR_factor_gt 0.0806
_refine_ls_wR_factor_ref 0.1848
_reflns_number_gt 515
_reflns_number_total 3383
_reflns_threshold_expression >2sigma(I)
_cod_data_source_file ja806663h_si_012.cif
_cod_data_source_block diethynylbenzylammonium_monomer_hydrate
_cod_database_code 4103765

loop_
_symmetry_equiv_pos_as_xyz
'x, y, z'
'-x, y+1/2, -z+1/2'
'-x, -y, -z'
'x, -y-1/2, z-1/2'

loop_
_atom_site_label
_atom_site_type_symbol
_atom_site_fract_x
_atom_site_fract_y
_atom_site_fract_z
_atom_site_U_iso_or_equiv
_atom_site_adp_type
_atom_site_occupancy
_atom_site_symmetry_multiplicity
_atom_site_calc_flag
_atom_site_refinement_flags
C26 C 0.6659(6) 0.3626(11) 0.7397(10) 0.056(3) Uani 1 1 d .
H26 H 0.6858 0.4478 0.7062 0.068 Uiso 1 1 calc R
C27 C 0.6710(6) 0.1068(12) 0.7642(11) 0.066(3) Uani 1 1 d .
H27 H 0.6954 0.0185 0.7486 0.079 Uiso 1 1 calc R
C28 C 0.7737(6) 0.2295(10) 0.6280(10) 0.055(3) Uani 1 1 d .
H28A H 0.7884 0.1304 0.6115 0.066 Uiso 1 1 calc R
H28B H 0.7530 0.2740 0.5357 0.066 Uiso 1 1 calc R
C1 C 0.4979(6) 0.2473(11) 0.9396(10) 0.053(3) Uani 1 1 d .
C2 C 0.5998(6) 0.3659(11) 0.8133(10) 0.060(3) Uani 1 1 d .
H2 H 0.5760 0.4540 0.8313 0.072 Uiso 1 1 calc R
C3 C 0.3768(7) 0.2640(11) 1.0778(11) 0.063(3) Uani 1 1 d .
N3 N 0.9052(5) 0.8984(8) 0.5141(7) 0.043(2) Uani 1 1 d .
H3 H 0.8869 0.8886 0.4236 0.051 Uiso 1 1 calc R
C6 C 0.6054(7) 0.1117(12) 0.8340(11) 0.067(3) Uani 1 1 d .
H6 H 0.5842 0.0263 0.8649 0.081 Uiso 1 1 calc R
O5 O 0.8877(4) 0.6090(6) 0.5009(6) 0.0479(19) Uani 1 1 d .
O1 O 0.9281(5) 0.3383(7) 0.4568(8) 0.053(2) Uani 1 1 d .
O4 O 0.8159(4) 0.6008(7) 0.6818(7) 0.054(2) Uani 1 1 d .
C12 C 0.4399(6) 0.2552(11) 1.0008(10) 0.059(3) Uani 1 1 d .
N4 N 0.8520(5) 0.3065(8) 0.7012(8) 0.055(2) Uani 1 1 d .
H4A H 0.8399 0.3993 0.7098 0.082 Uiso 1 1 calc R
H4B H 0.8934 0.2977 0.6502 0.082 Uiso 1 1 calc R
H4C H 0.8698 0.2687 0.7876 0.082 Uiso 1 1 calc R
C13 C 0.9744(6) 0.9778(11) 0.5575(11) 0.043(3) Uani 1 1 d .
C16 C 0.8535(6) 0.6643(10) 0.5939(11) 0.039(2) Uani 1 1 d .
C17 C 0.7033(6) 0.2325(12) 0.7145(9) 0.047(3) Uani 1 1 d .
C18 C 0.8586(5) 0.8273(10) 0.6101(10) 0.044(3) Uani 1 1 d .
H18A H 0.8005 0.8656 0.5947 0.053 Uiso 1 1 calc R
H18B H 0.8859 0.8501 0.7075 0.053 Uiso 1 1 calc R
O3 O 1.0008(5) 1.0142(8) 0.6821(8) 0.082(3) Uani 1 1 d .
C23 C 0.3240(7) 0.2759(11) 1.1480(11) 0.070(3) Uani 1 1 d .
H23 H 0.2820 0.2854 1.2038 0.084 Uiso 1 1 calc R
C25 C 0.5680(6) 0.2417(12) 0.8613(10) 0.046(3) Uani 1 1 d .
H30 H 0.973 0.321 0.483 0.00(2) Uiso 1 1 d .
H31 H 0.902 0.438 0.472 0.00(2) Uiso 1 1 d .

loop_
_atom_site_aniso_label
_atom_site_aniso_U_11
_atom_site_aniso_U_22
_atom_site_aniso_U_33
_atom_site_aniso_U_23
_atom_site_aniso_U_13
_atom_site_aniso_U_12
C26 0.058(7) 0.049(8) 0.076(8) 0.004(6) 0.048(6) -0.004(6)
C27 0.069(8) 0.049(8) 0.092(9) -0.002(7) 0.045(7) 0.002(7)
C28 0.053(7) 0.065(8) 0.048(6) -0.019(6) 0.011(5) -0.002(6)
C1 0.039(6) 0.073(8) 0.050(6) 0.005(6) 0.019(5) 0.001(6)
C2 0.069(8) 0.044(8) 0.071(8) 0.003(6) 0.023(7) 0.017(6)
C3 0.078(8) 0.060(9) 0.063(8) -0.009(6) 0.038(7) -0.004(7)
N3 0.048(5) 0.052(6) 0.032(5) -0.005(4) 0.013(4) -0.022(5)
C6 0.085(8) 0.050(8) 0.082(8) 0.002(6) 0.055(7) -0.011(7)
O5 0.058(4) 0.041(4) 0.053(5) -0.002(4) 0.031(4) 0.010(4)
O1 0.040(5) 0.052(5) 0.070(5) -0.009(4) 0.022(4) 0.001(4)
O4 0.058(4) 0.034(4) 0.080(5) 0.016(4) 0.038(4) 0.003(3)
C12 0.051(7) 0.070(8) 0.067(7) -0.012(6) 0.038(6) 0.007(6)
N4 0.068(6) 0.053(6) 0.053(5) 0.004(4) 0.038(5) 0.009(5)
C13 0.048(7) 0.044(7) 0.039(7) -0.001(6) 0.017(5) 0.005(6)
C16 0.042(6) 0.023(7) 0.049(7) 0.004(6) -0.002(5) 0.006(5)
C17 0.049(6) 0.056(8) 0.037(6) -0.014(6) 0.016(5) 0.002(6)
C18 0.032(6) 0.049(7) 0.060(7) 0.002(6) 0.029(5) -0.014(5)
O3 0.087(6) 0.114(7) 0.050(5) -0.010(5) 0.026(4) -0.050(5)
C23 0.086(9) 0.071(9) 0.054(7) 0.000(6) 0.018(7) 0.007(7)
C25 0.050(6) 0.042(7) 0.050(6) 0.000(6) 0.017(5) -0.002(6)

loop_
_atom_type_symbol
_atom_type_description
_atom_type_scat_dispersion_real
_atom_type_scat_dispersion_imag
_atom_type_scat_source
C C 0.0033 0.0016 'International Tables Vol C Tables 4.2.6.8 and 6.1.1.4'
H H 0.0000 0.0000 'International Tables Vol C Tables 4.2.6.8 and 6.1.1.4'
N N 0.0061 0.0033 'International Tables Vol C Tables 4.2.6.8 and 6.1.1.4'
O O 0.0106 0.0060 'International Tables Vol C Tables 4.2.6.8 and 6.1.1.4'

loop_
_geom_angle_atom_site_label_1
_geom_angle_atom_site_label_2
_geom_angle_atom_site_label_3
_geom_angle
_geom_angle_site_symmetry_3
C2 C26 C17 120.1(9) .
C6 C27 C17 120.7(10) .
N4 C28 C17 111.8(7) .
C12 C1 C25 178.1(11) .
C26 C2 C25 121.2(9) .
C23 C3 C12 177.3(12) .
C13 N3 C18 123.5(7) .
C27 C6 C25 121.4(10) .
C1 C12 C3 176.8(11) .
O3 C13 N3 124.5(8) .
O3 C13 C13 119.1(13) 3_776
N3 C13 C13 116.4(12) 3_776
O5 C16 O4 127.4(9) .
O5 C16 C18 117.7(9) .
O4 C16 C18 114.9(9) .
C26 C17 C27 118.4(8) .
C26 C17 C28 119.7(10) .
C27 C17 C28 121.8(10) .
N3 C18 C16 114.6(8) .
C2 C25 C6 118.2(9) .
C2 C25 C1 120.4(10) .
C6 C25 C1 121.4(10) .

loop_
_geom_bond_atom_site_label_1
_geom_bond_atom_site_label_2
_geom_bond_distance
_geom_bond_site_symmetry_2
C26 C2 1.365(11) .
C26 C17 1.386(12) .
C27 C6 1.335(11) .
C27 C17 1.394(12) .
C28 N4 1.485(10) .
C28 C17 1.506(11) .
C1 C12 1.179(11) .
C1 C25 1.450(12) .
C2 C25 1.371(12) .
C3 C23 1.170(12) .
C3 C12 1.348(13) .
N3 C13 1.321(10) .
N3 C18 1.439(9) .
C6 C25 1.391(12) .
O5 C16 1.235(10) .
O4 C16 1.261(10) .
C13 O3 1.229(10) .
C13 C13 1.537(17) 3_776
C16 C18 1.522(11) .
